data_4346677
loop_
_publ_author_name
'Zhang, Hong Li'
'Zhu, Guang Yuan'
'Wang, Gangyi'
'Meng, Miao'
'Liu, Chun Y.'
'Lei, Hao'

_publ_section_title
;
 Electronic Coupling in [Mo2]-Bridge-[Mo2] Systems with Twisted Bridges.
;
_journal_issue 23
_journal_name_full 'Inorganic chemistry'
_journal_page_first 11314
_journal_page_last 11322
_journal_paper_doi 10.1021/acs.inorgchem.5b01923
_journal_volume 54
_journal_year 2015
_chemical_formula_sum 'C104 H98 Cl4 Mo4 N14 O14'
_chemical_formula_weight 2293.53
_space_group_IT_number 2
_space_group_name_Hall '-P 1'
_space_group_name_H-M_alt 'P -1'
_symmetry_cell_setting triclinic
_symmetry_space_group_name_H-M 'P -1'
_atom_sites_solution_hydrogens geom
_atom_sites_solution_primary direct
_atom_sites_solution_secondary difmap
_audit_creation_method SHELXL-97
_cell_angle_alpha 104.774(4)
_cell_angle_beta 101.173(3)
_cell_angle_gamma 101.683(4)
_cell_formula_units_Z 1
_cell_length_a 11.3767(4)
_cell_length_b 13.8414(7)
_cell_length_c 18.9787(7)
_cell_measurement_reflns_used 7445
_cell_measurement_temperature 100(2)
_cell_measurement_theta_max 62.8340
_cell_measurement_theta_min 4.0810
_cell_volume 2733.2(2)
_computing_molecular_graphics XP
_computing_publication_material XCIF
_computing_structure_refinement 'SHELXL-97 (Sheldrick, 1997)'
_computing_structure_solution 'SHELXS-97 (Sheldrick, 1990)'
_diffrn_ambient_temperature 100(2)
_diffrn_detector_area_resol_mean 16.0288
_diffrn_measured_fraction_theta_full 0.980
_diffrn_measured_fraction_theta_max 0.980
_diffrn_measurement_device_type 'Xcalibur, Sapphire3, Gemini ultra'
_diffrn_radiation_monochromator mirror
_diffrn_radiation_source 'Enhance Ultra (Cu) X-ray Source'
_diffrn_radiation_type CuK\a
_diffrn_radiation_wavelength 1.54178
_diffrn_reflns_av_R_equivalents 0.0480
_diffrn_reflns_av_sigmaI/netI 0.0560
_diffrn_reflns_limit_h_max 10
_diffrn_reflns_limit_h_min -13
_diffrn_reflns_limit_k_max 15
_diffrn_reflns_limit_k_min -15
_diffrn_reflns_limit_l_max 21
_diffrn_reflns_limit_l_min -16
_diffrn_reflns_number 16453
_diffrn_reflns_theta_full 62.69
_diffrn_reflns_theta_max 62.69
_diffrn_reflns_theta_min 3.57
_exptl_absorpt_coefficient_mu 5.102
_exptl_absorpt_correction_T_max 1.00000
_exptl_absorpt_correction_T_min 0.47637
_exptl_absorpt_correction_type multi-scan
_exptl_absorpt_process_details
;100
CrysAlisPro, Agilent Technologies,
Version 1.171.37.31 (release 14-01-2014 CrysAlis171 .NET)
(compiled Jan 14 2014,18:38:05)
Empirical absorption correction using spherical harmonics,
 implemented in SCALE3 ABSPACK scaling algorithm.
;
_exptl_crystal_colour red
_exptl_crystal_density_diffrn 1.393
_exptl_crystal_density_method 'not measured'
_exptl_crystal_description needle
_exptl_crystal_F_000 1186
_exptl_crystal_size_max 0.2
_exptl_crystal_size_mid 0.03
_exptl_crystal_size_min 0.02
_refine_diff_density_max 1.644
_refine_diff_density_min -0.567
_refine_diff_density_rms 0.120
_refine_ls_extinction_method none
_refine_ls_goodness_of_fit_ref 1.059
_refine_ls_hydrogen_treatment mixed
_refine_ls_matrix_type full
_refine_ls_number_parameters 666
_refine_ls_number_reflns 8587
_refine_ls_number_restraints 21
_refine_ls_restrained_S_all 1.063
_refine_ls_R_factor_all 0.0858
_refine_ls_R_factor_gt 0.0641
_refine_ls_shift/su_max 0.001
_refine_ls_shift/su_mean 0.000
_refine_ls_structure_factor_coef Fsqd
_refine_ls_weighting_details 'calc w=1/[\s^2^(Fo^2^)+(0.0750P)^2^+13.7902P] where P=(Fo^2^+2Fc^2^)/3'
_refine_ls_weighting_scheme calc
_refine_ls_wR_factor_gt 0.1711
_refine_ls_wR_factor_ref 0.1869
_reflns_number_gt 6679
_reflns_number_total 8587
_reflns_threshold_expression >2sigma(I)
_cod_data_source_file ic5b01923_si_001.cif
_cod_data_source_block 1
_cod_original_sg_symbol_H-M p-1
_cod_original_formula_sum 'C104 H98 Cl4 Mo4 N14 O14 '
_cod_database_code 4346677

loop_
_symmetry_equiv_pos_as_xyz
'x, y, z'
'-x, -y, -z'

loop_
_atom_site_label
_atom_site_type_symbol
_atom_site_fract_x
_atom_site_fract_y
_atom_site_fract_z
_atom_site_U_iso_or_equiv
_atom_site_adp_type
_atom_site_occupancy
_atom_site_symmetry_multiplicity
_atom_site_calc_flag
_atom_site_refinement_flags
_atom_site_disorder_assembly
_atom_site_disorder_group
Mo1 Mo 0.81323(5) 0.78872(4) 0.77714(3) 0.03995(18) Uani 1 1 d . A 1
Mo2 Mo 0.74180(5) 0.89552(4) 0.73367(3) 0.04089(19) Uani 1 1 d . A 1
N1 N 0.6851(5) 0.7791(4) 0.8461(3) 0.0412(13) Uani 1 1 d . A 1
N2 N 0.6015(5) 0.8916(4) 0.7954(3) 0.0404(13) Uani 1 1 d . A 1
N3 N 0.9476(5) 0.9081(4) 0.8687(3) 0.0401(12) Uani 1 1 d . A 1
N4 N 0.8648(5) 1.0267(4) 0.8256(3) 0.0416(13) Uani 1 1 d . A 1
N5 N 0.9491(5) 0.7876(5) 0.7128(3) 0.0426(13) Uani 1 1 d . A 1
N6 N 0.8739(5) 0.9078(5) 0.6674(3) 0.0450(14) Uani 1 1 d . A 1
N7 N 0.6947(4) 0.6589(4) 0.6872(3) 0.0330(11) Uani 1 1 d . A 1
H7A H 0.6938 0.5966 0.6871 0.040 Uiso 1 1 calc R A 1
O7 O 0.6193(5) 0.7711(5) 0.6377(3) 0.0615(14) Uani 1 1 d . A 1
C1 C 0.6067(6) 0.8370(5) 0.8420(4) 0.0420(15) Uani 1 1 d . A 1
H1A H 0.5534 0.8388 0.8735 0.050 Uiso 1 1 calc R A 1
C2 C 0.9481(6) 1.0046(5) 0.8742(4) 0.0429(16) Uani 1 1 d . A 1
H2A H 1.0075 1.0581 0.9125 0.051 Uiso 1 1 calc R A 1
C3 C 0.9511(6) 0.8479(6) 0.6700(4) 0.0478(17) Uani 1 1 d . A 1
H3A H 1.0079 0.8490 0.6408 0.057 Uiso 1 1 calc R A 1
C4 C 0.6261(7) 0.6765(6) 0.6343(4) 0.0483(17) Uani 1 1 d . A 1
C5 C 0.5593(7) 0.5872(7) 0.5643(4) 0.060(2) Uani 1 1 d . A 1
C6 C 0.6305(8) 0.5304(8) 0.5258(5) 0.071(3) Uani 1 1 d . . 1
C7 C 0.4295(8) 0.5575(7) 0.5387(5) 0.066(2) Uani 1 1 d . . 1
C8 C 0.3483(14) 0.6010(12) 0.5785(9) 0.049(3) Uiso 0.50 1 d P B 1
H8A H 0.3847 0.6564 0.6224 0.059 Uiso 0.50 1 calc PR B 1
C9 C 0.2221(15) 0.5677(14) 0.5573(9) 0.060(4) Uani 0.50 1 d P B 1
H9A H 0.1755 0.6022 0.5848 0.072 Uiso 0.50 1 calc PR B 1
C10 C 0.1642(16) 0.4833(14) 0.4953(10) 0.062(4) Uani 0.50 1 d P B 1
H10A H 0.0779 0.4625 0.4790 0.074 Uiso 0.50 1 calc PR B 1
C18 C 0.2339(15) 0.4287(13) 0.4567(9) 0.056(4) Uani 0.50 1 d P . 1
H18A H 0.1946 0.3657 0.4195 0.067 Uiso 0.50 1 calc PR . 1
C11 C 0.6879(6) 0.7236(5) 0.8988(4) 0.0419(15) Uani 1 1 d . A 1
C12 C 0.6842(7) 0.7663(6) 0.9729(4) 0.0454(16) Uani 1 1 d . A 1
H12A H 0.6791 0.8343 0.9889 0.054 Uiso 1 1 calc R A 1
C13 C 0.6880(7) 0.7099(6) 1.0230(4) 0.0479(17) Uani 1 1 d . A 1
H13A H 0.6838 0.7396 1.0719 0.057 Uiso 1 1 calc R A 1
C14 C 0.6980(7) 0.6100(6) 1.0010(4) 0.0499(18) Uani 1 1 d . A 1
C15 C 0.7051(7) 0.5669(6) 0.9281(5) 0.0534(19) Uani 1 1 d . A 1
H15A H 0.7130 0.4996 0.9132 0.064 Uiso 1 1 calc R A 1
C16 C 0.7005(7) 0.6225(6) 0.8776(4) 0.0500(18) Uani 1 1 d . A 1
H16A H 0.7059 0.5927 0.8289 0.060 Uiso 1 1 calc R A 1
O1 O 0.7031(6) 0.5479(5) 1.0471(3) 0.0672(16) Uani 1 1 d . A 1
C17 C 0.6715(12) 0.5804(9) 1.1158(6) 0.089(3) Uani 1 1 d . A 1
H17A H 0.6790 0.5309 1.1426 0.133 Uiso 1 1 calc R A 1
H17B H 0.5874 0.5857 1.1059 0.133 Uiso 1 1 calc R A 1
H17C H 0.7264 0.6468 1.1457 0.133 Uiso 1 1 calc R A 1
C21 C 0.5178(6) 0.9541(5) 0.7943(4) 0.0381(14) Uani 1 1 d . A 1
C22 C 0.4438(7) 0.9522(6) 0.7269(4) 0.0480(17) Uani 1 1 d . A 1
H22A H 0.4496 0.9089 0.6821 0.058 Uiso 1 1 calc R A 1
C23 C 0.3606(7) 1.0134(6) 0.7242(4) 0.0532(19) Uani 1 1 d . A 1
H23A H 0.3106 1.0106 0.6783 0.064 Uiso 1 1 calc R A 1
C24 C 0.3541(6) 1.0784(6) 0.7913(4) 0.0481(17) Uani 1 1 d . A 1
C25 C 0.4306(7) 1.0838(6) 0.8590(4) 0.0495(17) Uani 1 1 d . A 1
H25A H 0.4268 1.1286 0.9038 0.059 Uiso 1 1 calc R A 1
C26 C 0.5129(6) 1.0228(6) 0.8606(4) 0.0457(16) Uani 1 1 d . A 1
H26A H 0.5652 1.0277 0.9064 0.055 Uiso 1 1 calc R A 1
O2 O 0.2743(5) 1.1407(5) 0.7971(3) 0.0665(16) Uani 1 1 d . A 1
C27 C 0.1825(10) 1.1290(9) 0.7311(6) 0.091(4) Uani 1 1 d . A 1
H27A H 0.1333 1.1768 0.7426 0.137 Uiso 1 1 calc R A 1
H27B H 0.1300 1.0594 0.7128 0.137 Uiso 1 1 calc R A 1
H27C H 0.2220 1.1429 0.6931 0.137 Uiso 1 1 calc R A 1
C31 C 1.0529(6) 0.8859(5) 0.9082(4) 0.0398(15) Uani 1 1 d . A 1
C32 C 1.1725(7) 0.9346(6) 0.9086(4) 0.0465(16) Uani 1 1 d . A 1
H32A H 1.1852 0.9903 0.8895 0.056 Uiso 1 1 calc R A 1
C33 C 1.2727(7) 0.9013(6) 0.9372(4) 0.0495(17) Uani 1 1 d . A 1
H33A H 1.3525 0.9351 0.9377 0.059 Uiso 1 1 calc R A 1
C34 C 1.2550(6) 0.8185(5) 0.9649(4) 0.0450(16) Uani 1 1 d . A 1
C35 C 1.1394(7) 0.7738(6) 0.9689(4) 0.0501(18) Uani 1 1 d . A 1
H35A H 1.1280 0.7212 0.9910 0.060 Uiso 1 1 calc R A 1
C36 C 1.0378(6) 0.8071(6) 0.9397(4) 0.0463(16) Uani 1 1 d . A 1
H36A H 0.9588 0.7752 0.9416 0.056 Uiso 1 1 calc R A 1
O3 O 1.3595(5) 0.7864(4) 0.9864(3) 0.0583(14) Uani 1 1 d . A 1
C37 C 1.3419(9) 0.6944(7) 1.0052(7) 0.083(3) Uani 1 1 d . A 1
H37A H 1.4207 0.6800 1.0193 0.124 Uiso 1 1 calc R A 1
H37B H 1.2885 0.6386 0.9626 0.124 Uiso 1 1 calc R A 1
H37C H 1.3044 0.7013 1.0468 0.124 Uiso 1 1 calc R A 1
C41 C 0.8715(6) 1.1315(5) 0.8327(4) 0.0422(15) Uani 1 1 d . A 1
C42 C 0.7647(7) 1.1586(6) 0.8018(5) 0.0547(19) Uani 1 1 d . A 1
H42A H 0.6899 1.1076 0.7798 0.066 Uiso 1 1 calc R A 1
C43 C 0.7690(8) 1.2590(6) 0.8037(5) 0.062(2) Uani 1 1 d . A 1
H43A H 0.6972 1.2746 0.7824 0.074 Uiso 1 1 calc R A 1
C44 C 0.8768(8) 1.3369(6) 0.8362(5) 0.0558(19) Uani 1 1 d . A 1
C45 C 0.9833(7) 1.3138(6) 0.8688(5) 0.0564(19) Uani 1 1 d . A 1
H45A H 1.0563 1.3662 0.8928 0.068 Uiso 1 1 calc R A 1
C46 C 0.9801(7) 1.2123(6) 0.8653(4) 0.0534(18) Uani 1 1 d . A 1
H46A H 1.0530 1.1972 0.8854 0.064 Uiso 1 1 calc R A 1
O4 O 0.8713(6) 1.4350(4) 0.8345(4) 0.0756(18) Uani 1 1 d . A 1
C47 C 0.9769(9) 1.5178(7) 0.8760(7) 0.080(3) Uani 1 1 d . A 1
H47A H 0.9620 1.5816 0.8703 0.120 Uiso 1 1 calc R A 1
H47B H 1.0474 1.5064 0.8576 0.120 Uiso 1 1 calc R A 1
H47C H 0.9932 1.5218 0.9284 0.120 Uiso 1 1 calc R A 1
C51 C 1.0367(7) 0.7279(6) 0.7174(4) 0.0475(17) Uani 1 1 d . A 1
C52 C 1.1636(7) 0.7708(7) 0.7345(5) 0.0547(19) Uani 1 1 d . A 1
H52A H 1.1939 0.8410 0.7412 0.066 Uiso 1 1 calc R A 1
C53 C 1.2456(7) 0.7110(7) 0.7418(5) 0.065(2) Uani 1 1 d . A 1
H53A H 1.3304 0.7409 0.7522 0.078 Uiso 1 1 calc R A 1
C54 C 1.2036(8) 0.6079(7) 0.7339(5) 0.065(2) Uani 1 1 d . A 1
C55 C 1.0771(9) 0.5649(8) 0.7196(6) 0.077(3) Uani 1 1 d . A 1
H55A H 1.0477 0.4954 0.7157 0.092 Uiso 1 1 calc R A 1
O5 O 1.2767(6) 0.5414(6) 0.7400(5) 0.091(2) Uani 1 1 d . A 1
C56 C 0.9947(8) 0.6233(7) 0.7112(6) 0.069(2) Uani 1 1 d . A 1
H56A H 0.9100 0.5932 0.7013 0.082 Uiso 1 1 calc R A 1
C57 C 1.4083(9) 0.5875(10) 0.7638(10) 0.127(6) Uani 1 1 d . A 1
H57A H 1.4508 0.5348 0.7666 0.190 Uiso 1 1 calc R A 1
H57B H 1.4292 0.6381 0.8127 0.190 Uiso 1 1 calc R A 1
H57C H 1.4329 0.6206 0.7283 0.190 Uiso 1 1 calc R A 1
C61 C 0.8680(7) 0.9612(7) 0.6128(4) 0.0500(18) Uani 1 1 d . A 1
C62 C 0.8626(8) 1.0628(7) 0.6323(4) 0.060(2) Uani 1 1 d . A 1
H62A H 0.8677 1.0968 0.6823 0.072 Uiso 1 1 calc R A 1
C63 C 0.8499(9) 1.1160(8) 0.5799(5) 0.068(2) Uani 1 1 d . A 1
H63A H 0.8453 1.1843 0.5944 0.082 Uiso 1 1 calc R A 1
C64 C 0.8441(9) 1.0667(9) 0.5063(5) 0.073(3) Uani 1 1 d . A 1
C65 C 0.8499(12) 0.9654(10) 0.4860(5) 0.093(3) Uani 1 1 d . A 1
H65A H 0.8468 0.9321 0.4362 0.111 Uiso 1 1 calc R A 1
C66 C 0.8600(10) 0.9127(9) 0.5383(5) 0.079(3) Uani 1 1 d . A 1
H66A H 0.8615 0.8437 0.5233 0.095 Uiso 1 1 calc R A 1
O6 O 0.8328(8) 1.1118(7) 0.4492(4) 0.095(2) Uani 1 1 d . A 1
C67 C 0.8194(14) 1.2118(12) 0.4664(7) 0.113(5) Uani 1 1 d . A 1
H67A H 0.8116 1.2336 0.4219 0.169 Uiso 1 1 calc R A 1
H67B H 0.8909 1.2577 0.5047 0.169 Uiso 1 1 calc R A 1
H67C H 0.7463 1.2134 0.4843 0.169 Uiso 1 1 calc R A 1
Cl1 Cl 0.126(2) 0.3061(16) 0.6246(11) 0.156(6) Uiso 0.25 1 d PD C 2
C1S C 0.201(3) 0.384(4) 0.577(3) 0.13(2) Uiso 0.25 1 d PD C 2
H1SA H 0.2413 0.4535 0.6114 0.156 Uiso 0.25 1 calc PR C 2
H1SB H 0.2654 0.3554 0.5595 0.156 Uiso 0.25 1 calc PR C 2
Cl2 Cl 0.097(3) 0.392(2) 0.5006(14) 0.207(10) Uiso 0.25 1 d PD C 2
Cl3 Cl 0.2991(16) 0.5603(13) 0.3091(10) 0.125(5) Uiso 0.25 1 d PD D 3
C2S C 0.401(4) 0.679(4) 0.372(5) 0.21(4) Uiso 0.25 1 d PD D 3
H2SA H 0.3747 0.7357 0.3586 0.256 Uiso 0.25 1 calc PR D 3
H2SB H 0.3922 0.6837 0.4226 0.256 Uiso 0.25 1 calc PR D 3
Cl4 Cl 0.556(3) 0.697(3) 0.375(3) 0.31(2) Uiso 0.25 1 d PD D 3
Cl5 Cl 0.282(3) 0.643(2) 0.3677(18) 0.220(11) Uiso 0.25 1 d PD E 4
C3S C 0.400(5) 0.593(3) 0.335(4) 0.14(2) Uiso 0.25 1 d PD E 4
Cl6 Cl 0.511(3) 0.676(3) 0.314(3) 0.273(18) Uiso 0.25 1 d PD E 4
Cl7 Cl 0.485(6) 0.758(3) 0.426(2) 0.40(3) Uiso 0.25 1 d PD F 5
C4S C 0.483(3) 0.8375(17) 0.5157(15) 0.046(6) Uiso 0.25 1 d PD F 5
Cl8 Cl 0.513(3) 0.9679(16) 0.5287(14) 0.190(9) Uiso 0.25 1 d PD . 5

loop_
_atom_site_aniso_label
_atom_site_aniso_U_11
_atom_site_aniso_U_22
_atom_site_aniso_U_33
_atom_site_aniso_U_23
_atom_site_aniso_U_13
_atom_site_aniso_U_12
Mo1 0.0325(3) 0.0456(3) 0.0368(3) 0.0045(2) 0.0085(2) 0.0102(2)
Mo2 0.0322(3) 0.0508(3) 0.0360(3) 0.0073(2) 0.0085(2) 0.0110(2)
N1 0.040(3) 0.048(3) 0.039(3) 0.010(2) 0.017(2) 0.015(3)
N2 0.034(3) 0.048(3) 0.041(3) 0.010(3) 0.014(2) 0.014(2)
N3 0.040(3) 0.036(3) 0.038(3) 0.006(2) 0.002(2) 0.010(2)
N4 0.042(3) 0.041(3) 0.038(3) 0.009(2) 0.004(2) 0.010(2)
N5 0.035(3) 0.054(3) 0.040(3) 0.011(3) 0.015(2) 0.013(3)
N6 0.037(3) 0.065(4) 0.038(3) 0.017(3) 0.019(2) 0.015(3)
N7 0.028(3) 0.032(3) 0.031(3) -0.001(2) 0.003(2) 0.006(2)
O7 0.048(3) 0.075(4) 0.046(3) 0.002(3) 0.006(2) 0.011(3)
C1 0.039(4) 0.047(4) 0.038(4) 0.008(3) 0.013(3) 0.010(3)
C2 0.038(4) 0.045(4) 0.038(4) 0.007(3) 0.004(3) 0.009(3)
C3 0.034(4) 0.062(5) 0.046(4) 0.008(4) 0.017(3) 0.013(3)
C4 0.037(4) 0.048(4) 0.048(4) -0.001(3) 0.010(3) 0.008(3)
C5 0.045(4) 0.071(5) 0.047(4) -0.005(4) 0.004(3) 0.017(4)
C6 0.049(5) 0.087(6) 0.057(5) -0.010(4) 0.002(4) 0.029(4)
C7 0.053(5) 0.076(6) 0.054(5) -0.007(4) 0.002(4) 0.030(4)
C9 0.052(9) 0.073(11) 0.055(9) 0.002(8) 0.025(8) 0.025(8)
C10 0.047(9) 0.071(11) 0.066(10) 0.012(9) 0.025(8) 0.014(8)
C18 0.051(9) 0.059(9) 0.050(9) 0.003(7) 0.008(7) 0.018(7)
C11 0.030(3) 0.046(4) 0.047(4) 0.008(3) 0.009(3) 0.013(3)
C12 0.047(4) 0.044(4) 0.046(4) 0.008(3) 0.013(3) 0.019(3)
C13 0.048(4) 0.057(4) 0.048(4) 0.015(3) 0.021(3) 0.027(3)
C14 0.042(4) 0.057(4) 0.061(5) 0.024(4) 0.020(3) 0.022(3)
C15 0.054(5) 0.047(4) 0.064(5) 0.015(4) 0.016(4) 0.025(4)
C16 0.046(4) 0.050(4) 0.052(4) 0.005(3) 0.015(3) 0.020(3)
O1 0.085(4) 0.066(4) 0.072(4) 0.036(3) 0.030(3) 0.040(3)
C17 0.121(9) 0.095(8) 0.096(8) 0.058(7) 0.058(7) 0.061(7)
C21 0.030(3) 0.046(4) 0.038(3) 0.014(3) 0.010(3) 0.009(3)
C22 0.047(4) 0.058(4) 0.040(4) 0.008(3) 0.019(3) 0.017(3)
C23 0.054(5) 0.066(5) 0.040(4) 0.013(3) 0.008(3) 0.025(4)
C24 0.034(4) 0.058(4) 0.054(4) 0.015(3) 0.014(3) 0.018(3)
C25 0.046(4) 0.059(4) 0.041(4) 0.005(3) 0.012(3) 0.020(3)
C26 0.038(4) 0.056(4) 0.043(4) 0.013(3) 0.011(3) 0.014(3)
O2 0.063(3) 0.084(4) 0.052(3) 0.008(3) 0.004(3) 0.044(3)
C27 0.088(7) 0.114(8) 0.066(6) 0.005(6) -0.006(5) 0.067(7)
C31 0.040(4) 0.039(3) 0.034(3) 0.001(3) 0.008(3) 0.011(3)
C32 0.041(4) 0.048(4) 0.048(4) 0.015(3) 0.009(3) 0.008(3)
C33 0.035(4) 0.061(5) 0.051(4) 0.017(4) 0.012(3) 0.008(3)
C34 0.037(4) 0.045(4) 0.048(4) 0.010(3) 0.006(3) 0.011(3)
C35 0.048(4) 0.045(4) 0.060(5) 0.018(3) 0.014(4) 0.016(3)
C36 0.032(4) 0.052(4) 0.055(4) 0.013(3) 0.014(3) 0.012(3)
O3 0.042(3) 0.056(3) 0.073(4) 0.020(3) 0.004(3) 0.017(2)
C37 0.053(5) 0.068(6) 0.128(9) 0.038(6) 0.007(5) 0.025(4)
C41 0.040(4) 0.045(4) 0.042(4) 0.011(3) 0.014(3) 0.013(3)
C42 0.041(4) 0.052(4) 0.070(5) 0.018(4) 0.011(4) 0.014(3)
C43 0.045(4) 0.054(5) 0.091(6) 0.022(4) 0.020(4) 0.020(4)
C44 0.057(5) 0.042(4) 0.071(5) 0.012(4) 0.022(4) 0.018(4)
C45 0.048(4) 0.046(4) 0.065(5) 0.012(4) 0.007(4) 0.004(3)
C46 0.044(4) 0.058(5) 0.056(4) 0.018(4) 0.006(3) 0.015(4)
O4 0.063(4) 0.045(3) 0.110(5) 0.012(3) 0.013(3) 0.018(3)
C47 0.076(6) 0.048(5) 0.111(8) 0.020(5) 0.022(6) 0.015(5)
C51 0.038(4) 0.062(5) 0.043(4) 0.011(3) 0.016(3) 0.015(3)
C52 0.041(4) 0.059(5) 0.063(5) 0.013(4) 0.018(4) 0.013(3)
C53 0.033(4) 0.079(6) 0.084(6) 0.021(5) 0.022(4) 0.018(4)
C54 0.044(5) 0.071(6) 0.082(6) 0.024(5) 0.016(4) 0.022(4)
C55 0.056(5) 0.070(6) 0.106(8) 0.033(5) 0.017(5) 0.019(5)
O5 0.047(3) 0.084(5) 0.147(7) 0.038(5) 0.017(4) 0.031(3)
C56 0.040(4) 0.066(5) 0.100(7) 0.026(5) 0.020(4) 0.012(4)
C57 0.041(6) 0.108(9) 0.244(19) 0.070(11) 0.031(8) 0.034(6)
C61 0.036(4) 0.075(5) 0.041(4) 0.017(4) 0.013(3) 0.017(4)
C62 0.062(5) 0.087(6) 0.042(4) 0.022(4) 0.018(4) 0.035(5)
C63 0.070(6) 0.098(7) 0.052(5) 0.034(5) 0.019(4) 0.042(5)
C64 0.068(6) 0.116(8) 0.046(5) 0.039(5) 0.016(4) 0.031(6)
C65 0.131(10) 0.116(9) 0.035(5) 0.021(5) 0.021(5) 0.045(8)
C66 0.099(8) 0.094(7) 0.043(5) 0.012(5) 0.021(5) 0.034(6)
O6 0.111(6) 0.147(7) 0.058(4) 0.058(5) 0.030(4) 0.058(5)
C67 0.134(11) 0.171(14) 0.091(8) 0.086(9) 0.053(8) 0.087(11)

loop_
_atom_type_symbol
_atom_type_description
_atom_type_scat_dispersion_real
_atom_type_scat_dispersion_imag
_atom_type_scat_source
C C 0.0181 0.0091 'International Tables Vol C Tables 4.2.6.8 and 6.1.1.4'
H H 0.0000 0.0000 'International Tables Vol C Tables 4.2.6.8 and 6.1.1.4'
N N 0.0311 0.0180 'International Tables Vol C Tables 4.2.6.8 and 6.1.1.4'
O O 0.0492 0.0322 'International Tables Vol C Tables 4.2.6.8 and 6.1.1.4'
Cl Cl 0.3639 0.7018 'International Tables Vol C Tables 4.2.6.8 and 6.1.1.4'
Mo Mo -0.0483 2.7339 'International Tables Vol C Tables 4.2.6.8 and 6.1.1.4'

loop_
_geom_angle_atom_site_label_1
_geom_angle_atom_site_label_2
_geom_angle_atom_site_label_3
_geom_angle
_geom_angle_site_symmetry_1
_geom_angle_site_symmetry_3
Mo2 Mo1 N7 93.41(14) . .
Mo2 Mo1 N3 92.68(15) . .
N7 Mo1 N3 173.1(2) . .
Mo2 Mo1 N1 92.86(15) . .
N7 Mo1 N1 92.4(2) . .
N3 Mo1 N1 90.4(2) . .
Mo2 Mo1 N5 92.87(16) . .
N7 Mo1 N5 87.3(2) . .
N3 Mo1 N5 89.2(2) . .
N1 Mo1 N5 174.3(2) . .
Mo1 Mo2 N6 92.53(17) . .
Mo1 Mo2 N2 92.48(15) . .
N6 Mo2 N2 175.0(2) . .
Mo1 Mo2 O7 90.49(17) . .
N6 Mo2 O7 87.6(2) . .
N2 Mo2 O7 91.8(2) . .
Mo1 Mo2 N4 92.65(15) . .
N6 Mo2 N4 90.5(2) . .
N2 Mo2 N4 89.8(2) . .
O7 Mo2 N4 176.4(2) . .
C1 N1 C11 119.4(6) . .
C1 N1 Mo1 116.0(5) . .
C11 N1 Mo1 124.3(4) . .
C1 N2 C21 120.1(6) . .
C1 N2 Mo2 116.1(4) . .
C21 N2 Mo2 123.3(4) . .
C2 N3 C31 119.7(6) . .
C2 N3 Mo1 117.9(4) . .
C31 N3 Mo1 120.0(4) . .
C2 N4 C41 118.4(6) . .
C2 N4 Mo2 115.9(5) . .
C41 N4 Mo2 125.3(4) . .
C3 N5 C51 120.3(6) . .
C3 N5 Mo1 116.7(5) . .
C51 N5 Mo1 122.9(5) . .
C3 N6 C61 119.1(6) . .
C3 N6 Mo2 116.5(5) . .
C61 N6 Mo2 123.4(5) . .
C4 N7 Mo1 117.6(5) . .
C4 O7 Mo2 117.1(5) . .
N2 C1 N1 122.2(6) . .
N3 C2 N4 120.7(6) . .
N5 C3 N6 121.3(6) . .
N7 C4 O7 121.2(6) . .
N7 C4 C5 117.9(7) . .
O7 C4 C5 120.7(7) . .
C7 C5 C6 120.1(7) . .
C7 C5 C4 121.4(7) . .
C6 C5 C4 118.4(7) . .
C5 C6 C7 120.2(8) . 2_666
C5 C6 C18 120.5(9) . 2_666
C7 C6 C18 118.5(9) 2_666 2_666
C5 C7 C6 119.7(8) . 2_666
C5 C7 C8 124.6(9) . .
C6 C7 C8 115.2(9) 2_666 .
C9 C8 C7 125.2(13) . .
C8 C9 C10 119.7(14) . .
C9 C10 C18 120.1(16) . .
C10 C18 C6 120.6(14) . 2_666
C12 C11 C16 117.7(7) . .
C12 C11 N1 123.0(6) . .
C16 C11 N1 119.2(6) . .
C13 C12 C11 121.4(7) . .
C12 C13 C14 120.2(7) . .
C13 C14 O1 124.4(7) . .
C13 C14 C15 119.4(7) . .
O1 C14 C15 116.2(7) . .
C16 C15 C14 120.6(7) . .
C15 C16 C11 120.5(7) . .
C14 O1 C17 117.6(6) . .
C22 C21 C26 118.6(6) . .
C22 C21 N2 120.6(6) . .
C26 C21 N2 120.7(6) . .
C21 C22 C23 121.8(7) . .
C24 C23 C22 118.4(7) . .
O2 C24 C25 115.0(6) . .
O2 C24 C23 124.6(7) . .
C25 C24 C23 120.4(7) . .
C24 C25 C26 120.3(7) . .
C25 C26 C21 120.4(7) . .
C24 O2 C27 117.7(6) . .
C36 C31 C32 118.2(6) . .
C36 C31 N3 120.1(6) . .
C32 C31 N3 121.3(6) . .
C33 C32 C31 120.7(7) . .
C34 C33 C32 120.2(7) . .
C35 C34 C33 119.7(7) . .
C35 C34 O3 124.8(7) . .
C33 C34 O3 115.5(6) . .
C34 C35 C36 120.0(7) . .
C31 C36 C35 120.9(7) . .
C34 O3 C37 116.9(6) . .
C46 C41 C42 116.3(7) . .
C46 C41 N4 124.4(6) . .
C42 C41 N4 119.3(6) . .
C43 C42 C41 121.1(7) . .
C44 C43 C42 121.5(8) . .
C43 C44 O4 116.8(7) . .
C43 C44 C45 119.1(7) . .
O4 C44 C45 124.0(7) . .
C46 C45 C44 119.5(7) . .
C45 C46 C41 122.4(7) . .
C44 O4 C47 117.3(7) . .
C52 C51 C56 118.0(7) . .
C52 C51 N5 122.8(7) . .
C56 C51 N5 118.9(7) . .
C53 C52 C51 121.0(8) . .
C54 C53 C52 120.7(8) . .
C53 C54 O5 125.6(8) . .
C53 C54 C55 118.9(8) . .
O5 C54 C55 115.5(8) . .
C56 C55 C54 120.8(9) . .
C54 O5 C57 116.0(8) . .
C55 C56 C51 120.5(8) . .
C66 C61 C62 117.7(8) . .
C66 C61 N6 122.0(8) . .
C62 C61 N6 120.2(7) . .
C61 C62 C63 122.1(8) . .
C64 C63 C62 119.2(9) . .
C63 C64 C65 119.4(9) . .
C63 C64 O6 124.5(10) . .
C65 C64 O6 116.1(9) . .
C64 C65 C66 120.9(9) . .
C65 C66 C61 120.7(10) . .
C64 O6 C67 117.9(9) . .
Cl2 C1S Cl1 111.2(13) . .
Cl4 C2S Cl3 116.5(18) . .
Cl6 C3S Cl5 117.0(18) . .
Cl8 C4S Cl7 116.5(17) . .
Cl8 Cl8 C4S 132(2) 2_676 .

loop_
_geom_bond_atom_site_label_1
_geom_bond_atom_site_label_2
_geom_bond_distance
_geom_bond_site_symmetry_2
Mo1 Mo2 2.0916(8) .
Mo1 N7 2.126(5) .
Mo1 N3 2.138(5) .
Mo1 N1 2.145(5) .
Mo1 N5 2.148(5) .
Mo2 N6 2.145(5) .
Mo2 N2 2.156(5) .
Mo2 O7 2.161(5) .
Mo2 N4 2.169(5) .
N1 C1 1.317(9) .
N1 C11 1.408(9) .
N2 C1 1.303(9) .
N2 C21 1.411(9) .
N3 C2 1.312(9) .
N3 C31 1.418(9) .
N4 C2 1.328(9) .
N4 C41 1.407(9) .
N5 C3 1.305(10) .
N5 C51 1.422(9) .
N6 C3 1.327(9) .
N6 C61 1.417(10) .
N7 C4 1.255(9) .
O7 C4 1.313(10) .
C4 C5 1.504(10) .
C5 C7 1.400(12) .
C5 C6 1.414(12) .
C6 C7 1.424(12) 2_666
C6 C18 1.470(19) 2_666
C7 C6 1.424(12) 2_666
C7 C8 1.432(17) .
C8 C9 1.36(2) .
C9 C10 1.37(2) .
C10 C18 1.39(2) .
C18 C6 1.470(19) 2_666
C11 C12 1.392(10) .
C11 C16 1.400(10) .
C12 C13 1.374(10) .
C13 C14 1.374(11) .
C14 O1 1.377(9) .
C14 C15 1.385(11) .
C15 C16 1.373(11) .
O1 C17 1.407(12) .
C21 C22 1.379(10) .
C21 C26 1.389(10) .
C22 C23 1.395(11) .
C23 C24 1.385(11) .
C24 O2 1.375(9) .
C24 C25 1.380(10) .
C25 C26 1.382(10) .
O2 C27 1.417(10) .
C31 C36 1.369(10) .
C31 C32 1.387(10) .
C32 C33 1.381(10) .
C33 C34 1.373(11) .
C34 C35 1.361(11) .
C34 O3 1.376(9) .
C35 C36 1.396(10) .
O3 C37 1.396(11) .
C41 C46 1.397(11) .
C41 C42 1.407(10) .
C42 C43 1.372(11) .
C43 C44 1.371(12) .
C44 O4 1.380(9) .
C44 C45 1.386(12) .
C45 C46 1.383(11) .
O4 C47 1.412(11) .
C51 C52 1.384(11) .
C51 C56 1.395(12) .
C52 C53 1.377(12) .
C53 C54 1.369(13) .
C54 O5 1.371(10) .
C54 C55 1.385(13) .
C55 C56 1.369(13) .
O5 C57 1.435(12) .
C61 C66 1.378(11) .
C61 C62 1.378(12) .
C62 C63 1.382(12) .
C63 C64 1.373(13) .
C64 C65 1.374(16) .
C64 O6 1.379(11) .
C65 C66 1.375(14) .
O6 C67 1.386(15) .
Cl1 C1S 1.777(18) .
C1S Cl2 1.723(17) .
Cl3 C2S 1.78(2) .
C2S Cl4 1.712(19) .
Cl5 C3S 1.78(2) .
C3S Cl6 1.713(19) .
Cl7 C4S 1.779(19) .
C4S Cl8 1.711(18) .
Cl8 Cl8 1.59(4) 2_676
